data_1538656
loop_
_publ_author_name
'Lundqvist, D.'

_publ_section_title
;
 X-ray studies in the binary system Ni-S
;
_journal_name_full 'Arkiv foer Kemi, Mineralogi och Geologi'
_journal_page_first 1
_journal_page_last 12
_journal_volume 24
_journal_year 1947
_chemical_formula_sum 'Ni S'
_space_group_IT_number 160
_symmetry_space_group_name_Hall 'P 3* -2'
_symmetry_space_group_name_H-M 'R 3 m :R'
_cell_angle_alpha 116.62
_cell_angle_beta 116.62
_cell_angle_gamma 116.62
_cell_formula_units_Z 3
_cell_length_a 5.64
_cell_length_b 5.64
_cell_length_c 5.64
_cell_volume 83.723
_citation_journal_id_ASTM AKMGAE
_cod_data_source_file Lundqvist_AKMGAE_1947_998.cif
_cod_data_source_block Ni1S1
_cod_original_cell_volume 83.72328
_cod_original_sg_symbol_Hall 'R 3 -2" (-y+z,x+z,-x+y+z)'
_cod_original_formula_sum 'Ni1 S1'
_cod_database_code 1538656

loop_
_symmetry_equiv_pos_as_xyz
x,y,z
z,x,y
y,z,x
y,x,z
z,y,x
x,z,y

loop_
_atom_site_label
_atom_site_type_symbol
_atom_site_fract_x
_atom_site_fract_y
_atom_site_fract_z
_atom_site_occupancy
_atom_site_U_iso_or_equiv
S1 S-2 0.714 0.714 0.361 1 0.0
Ni1 Ni+2 0 0 0.264 1 0.0
